data_2223494
loop_
_publ_author_name
'Ma, Dong-Sheng'
'Zhang, Xiu-Mei'
'Zhang, Hua'
'Mu, Dan'
'Hou, Guang-Feng'

_publ_section_title
;
 2,2'-[(4,6-Dinitro-1,3-phenylene)dioxy]diacetic acid hemihydrate
;
_journal_coeditor_code NG2635
_journal_issue 10
_journal_name_full 'Acta Crystallographica Section E'
_journal_page_first o2456
_journal_paper_doi 10.1107/S1600536809036253
_journal_volume 65
_journal_year 2009
_chemical_formula_iupac 'C10 H8 N2 O10, 0.5H2 O'
_chemical_formula_moiety 'C10 H8 N2 O10, 0.5H2 O'
_chemical_formula_sum 'C10 H9 N2 O10.5'
_chemical_formula_weight 325.19
_chemical_name_systematic
;
2,2'-[(4,6-Dinitro-1,3-phenylene)bis(oxy)]diacetic acid hemihydrate
;
_space_group_IT_number 14
_symmetry_cell_setting monoclinic
_symmetry_space_group_name_Hall '-P 2yn'
_symmetry_space_group_name_H-M 'P 1 21/n 1'
_atom_sites_solution_hydrogens geom
_atom_sites_solution_primary direct
_atom_sites_solution_secondary difmap
_audit_creation_method SHELXL-97
_cell_angle_alpha 90.00
_cell_angle_beta 99.43(3)
_cell_angle_gamma 90.00
_cell_formula_units_Z 8
_cell_length_a 7.3873(15)
_cell_length_b 25.918(5)
_cell_length_c 13.711(3)
_cell_measurement_reflns_used 13902
_cell_measurement_temperature 291(2)
_cell_measurement_theta_max 27.41
_cell_measurement_theta_min 3.01
_cell_volume 2589.7(9)
_computing_cell_refinement 'RAPID-AUTO (Rigaku 1998)'
_computing_data_collection 'RAPID-AUTO (Rigaku 1998)'
_computing_data_reduction 'CrystalClear (Rigaku/MSC, 2002)'
_computing_molecular_graphics 'SHELXTL (Sheldrick, 2008)'
_computing_publication_material 'SHELXL97 (Sheldrick, 2008)'
_computing_structure_refinement 'SHELXL97 (Sheldrick, 2008)'
_computing_structure_solution 'SHELXS97 (Sheldrick, 2008)'
_diffrn_ambient_temperature 291(2)
_diffrn_measured_fraction_theta_full 0.998
_diffrn_measured_fraction_theta_max 0.998
_diffrn_measurement_device_type 'Rigaku RAXIS-RAPID'
_diffrn_measurement_method '\w scan'
_diffrn_radiation_monochromator graphite
_diffrn_radiation_source 'fine-focus sealed tube'
_diffrn_radiation_type MoK\a
_diffrn_radiation_wavelength 0.71073
_diffrn_reflns_av_R_equivalents 0.0458
_diffrn_reflns_av_sigmaI/netI 0.0394
_diffrn_reflns_limit_h_max 8
_diffrn_reflns_limit_h_min -8
_diffrn_reflns_limit_k_max 30
_diffrn_reflns_limit_k_min -30
_diffrn_reflns_limit_l_max 16
_diffrn_reflns_limit_l_min -16
_diffrn_reflns_number 19619
_diffrn_reflns_theta_full 25.00
_diffrn_reflns_theta_max 25.00
_diffrn_reflns_theta_min 3.01
_diffrn_standards_decay_% 0
_diffrn_standards_interval_count 0
_diffrn_standards_interval_time 0
_diffrn_standards_number 0
_exptl_absorpt_coefficient_mu 0.155
_exptl_absorpt_correction_T_max 0.9700
_exptl_absorpt_correction_T_min 0.9619
_exptl_absorpt_correction_type multi-scan
_exptl_absorpt_process_details '(ABSCOR; Higashi, 1995)'
_exptl_crystal_colour colorless
_exptl_crystal_density_diffrn 1.668
_exptl_crystal_density_method 'not measured'
_exptl_crystal_description block
_exptl_crystal_F_000 1336
_exptl_crystal_size_max 0.25
_exptl_crystal_size_mid 0.21
_exptl_crystal_size_min 0.20
_refine_diff_density_max 0.423
_refine_diff_density_min -0.295
_refine_ls_extinction_method none
_refine_ls_goodness_of_fit_ref 1.033
_refine_ls_hydrogen_treatment constr
_refine_ls_matrix_type full
_refine_ls_number_parameters 410
_refine_ls_number_reflns 4552
_refine_ls_number_restraints 0
_refine_ls_restrained_S_all 1.033
_refine_ls_R_factor_all 0.0820
_refine_ls_R_factor_gt 0.0544
_refine_ls_shift/su_max 0.000
_refine_ls_shift/su_mean 0.000
_refine_ls_structure_factor_coef Fsqd
_refine_ls_weighting_details 'calc w=1/[\s^2^(Fo^2^)+(0.0990P)^2^+0.8965P] where P=(Fo^2^+2Fc^2^)/3'
_refine_ls_weighting_scheme calc
_refine_ls_wR_factor_gt 0.1542
_refine_ls_wR_factor_ref 0.1724
_reflns_number_gt 3197
_reflns_number_total 4552
_reflns_threshold_expression I>2\s(I)
_cod_data_source_file ng2635.cif
_cod_data_source_block I
_cod_depositor_comments
;
The following automatic conversions were performed:
'_exptl_absorpt_correction_type' value 'Multi-scan' changed to
'multi-scan' according to
'/home/saulius/struct/CIF-dictionaries/cif_core.dic' dictionary named
'cif_core.dic' version 2.4.1 from 2010-06-29.

Automatic conversion script
Id: cif_fix_enum 1527 2010-12-29 10:47:43Z saulius 

The following automatic conversions were performed:

'_exptl_absorpt_correction_type' value 'Multi-scan' changed to
'multi-scan' according to
/home/saulius/struct/CIF-dictionaries/cif_core.dic dictionary named
'cif_core.dic' version 2.4.1 from 2010-06-29.

Automatic conversion script
Id: cif_fix_values 1715 2011-07-08 13:25:40Z adriana 
;
_cod_original_sg_symbol_H-M 'P 21/n'
_cod_original_formula_sum 'C10 H9 N2 O10.50'
_cod_database_code 2223494
_cod_database_fobs_code 2223494

loop_
_symmetry_equiv_pos_as_xyz
'x, y, z'
'-x+1/2, y+1/2, -z+1/2'
'-x, -y, -z'
'x-1/2, -y-1/2, z-1/2'

loop_
_atom_site_type_symbol
_atom_site_label
_atom_site_fract_x
_atom_site_fract_y
_atom_site_fract_z
_atom_site_U_iso_or_equiv
_atom_site_adp_type
_atom_site_calc_flag
_atom_site_refinement_flags
_atom_site_occupancy
_atom_site_disorder_assembly
_atom_site_disorder_group
C C1 1.0310(4) -0.05466(12) 0.0762(2) 0.0453(7) Uani d . 1 . .
C C2 0.8978(5) -0.03824(14) 0.1436(3) 0.0567(9) Uani d . 1 . .
H H2A 0.7756 -0.0337 0.1062 0.068 Uiso calc R 1 . .
H H2B 0.8927 -0.0639 0.1946 0.068 Uiso calc R 1 . .
C C3 0.8704(4) 0.03522(12) 0.2451(2) 0.0424(7) Uani d . 1 . .
C C4 0.7138(4) 0.01642(12) 0.2754(2) 0.0455(8) Uani d . 1 . .
H H4 0.6713 -0.0162 0.2548 0.055 Uiso calc R 1 . .
C C5 0.6181(4) 0.04510(11) 0.3361(2) 0.0393(7) Uani d . 1 . .
C C6 0.6824(4) 0.09461(11) 0.3636(2) 0.0416(7) Uani d . 1 . .
C C7 0.8398(4) 0.11370(11) 0.3348(2) 0.0442(7) Uani d . 1 . .
H H7 0.8811 0.1466 0.3544 0.053 Uiso calc R 1 . .
C C8 0.9353(4) 0.08438(11) 0.2776(2) 0.0415(7) Uani d . 1 . .
C C9 0.3957(4) -0.02105(11) 0.3406(3) 0.0486(8) Uani d . 1 . .
H H9A 0.4864 -0.0476 0.3611 0.058 Uiso calc R 1 . .
H H9B 0.3611 -0.0226 0.2693 0.058 Uiso calc R 1 . .
C C10 0.2310(4) -0.02900(12) 0.3895(3) 0.0481(8) Uani d . 1 . .
C C11 1.0980(4) 0.38191(11) 0.5469(2) 0.0425(7) Uani d . 1 . .
C C12 0.9397(4) 0.34925(11) 0.5686(2) 0.0423(7) Uani d . 1 . .
H H12A 0.8560 0.3699 0.6000 0.051 Uiso calc R 1 . .
H H12B 0.8726 0.3349 0.5080 0.051 Uiso calc R 1 . .
C C13 0.9082(4) 0.27089(11) 0.6568(2) 0.0358(6) Uani d . 1 . .
C C14 0.7269(4) 0.26400(11) 0.6126(2) 0.0368(6) Uani d . 1 . .
H H14 0.6759 0.2870 0.5636 0.044 Uiso calc R 1 . .
C C15 0.6187(3) 0.22418(10) 0.6385(2) 0.0327(6) Uani d . 1 . .
C C16 0.6953(4) 0.19013(10) 0.7146(2) 0.0354(6) Uani d . 1 . .
C C17 0.8751(4) 0.19648(11) 0.7588(2) 0.0372(7) Uani d . 1 . .
H H17 0.9256 0.1737 0.8083 0.045 Uiso calc R 1 . .
C C18 0.9820(4) 0.23571(11) 0.7313(2) 0.0370(7) Uani d . 1 . .
C C19 0.3662(4) 0.25045(11) 0.5203(2) 0.0385(7) Uani d . 1 . .
H H19A 0.4391 0.2513 0.4676 0.046 Uiso calc R 1 . .
H H19B 0.3623 0.2850 0.5472 0.046 Uiso calc R 1 . .
C C20 0.1761(4) 0.23215(12) 0.4812(2) 0.0433(7) Uani d . 1 . .
N N1 1.1037(4) 0.10698(12) 0.2527(2) 0.0560(7) Uani d . 1 . .
N N2 0.5870(4) 0.12895(10) 0.4221(2) 0.0542(7) Uani d . 1 . .
N N3 1.1684(3) 0.23969(10) 0.78400(19) 0.0430(6) Uani d . 1 . .
N N4 0.5927(4) 0.14953(9) 0.75239(19) 0.0444(6) Uani d . 1 . .
O O1 1.1678(3) -0.03181(8) 0.06594(18) 0.0536(6) Uani d . 1 . .
O O2 0.9765(3) -0.09865(9) 0.03349(19) 0.0604(7) Uani d . 1 . .
H H2 1.0469 -0.1072 -0.0041 0.091 Uiso calc R 1 . .
O O3 0.9670(3) 0.00887(9) 0.18550(19) 0.0589(7) Uani d . 1 . .
O O4 0.1546(4) -0.07382(9) 0.3654(2) 0.0720(8) Uani d . 1 . .
H H5 0.0629 -0.0771 0.3914 0.108 Uiso calc R 1 . .
O O5 0.1750(3) 0.00126(10) 0.4427(2) 0.0687(8) Uani d . 1 . .
O O6 0.4686(3) 0.02851(8) 0.36993(17) 0.0509(6) Uani d . 1 . .
O O7 1.1969(5) 0.08272(13) 0.2060(3) 0.1029(12) Uani d . 1 . .
O O8 1.1449(5) 0.14971(13) 0.2799(4) 0.1298(17) Uani d . 1 . .
O O9 0.6063(5) 0.17479(10) 0.4134(3) 0.0998(12) Uani d . 1 . .
O O10 0.4939(4) 0.11086(10) 0.4787(3) 0.0919(11) Uani d . 1 . .
O O11 1.2585(3) 0.36932(9) 0.56650(17) 0.0533(6) Uani d . 1 . .
O O12 1.0395(3) 0.42478(9) 0.5016(2) 0.0614(7) Uani d . 1 . .
H H12 1.1271 0.4410 0.4877 0.092 Uiso calc R 1 . .
O O13 1.0174(3) 0.30879(8) 0.63347(16) 0.0463(5) Uani d . 1 . .
O O14 0.0992(3) 0.26513(11) 0.4130(2) 0.0704(8) Uani d . 1 . .
H H15 -0.0088 0.2573 0.3954 0.106 Uiso calc R 1 . .
O O15 0.1017(3) 0.19503(9) 0.5074(2) 0.0635(7) Uani d . 1 . .
O O16 0.4453(2) 0.21590(7) 0.59524(14) 0.0391(5) Uani d . 1 . .
O O17 1.2814(3) 0.26610(9) 0.75223(18) 0.0541(6) Uani d . 1 . .
O O18 1.2051(3) 0.21598(11) 0.86301(18) 0.0644(7) Uani d . 1 . .
O O19 0.4279(4) 0.14545(11) 0.7251(2) 0.0824(9) Uani d . 1 . .
O O20 0.6744(4) 0.12010(10) 0.8133(2) 0.0701(7) Uani d . 1 . .
O O21 0.1450(4) 0.08578(9) 0.5660(2) 0.0706(8) Uani d . 1 . .
H H21 0.1745 0.1146 0.5437 0.106 Uiso d R 1 . .
H H22 0.1744 0.0616 0.5298 0.106 Uiso d R 1 . .

loop_
_atom_site_aniso_label
_atom_site_aniso_U_11
_atom_site_aniso_U_22
_atom_site_aniso_U_33
_atom_site_aniso_U_12
_atom_site_aniso_U_13
_atom_site_aniso_U_23
C1 0.0422(17) 0.0467(17) 0.0464(19) 0.0058(14) 0.0056(14) -0.0020(15)
C2 0.050(2) 0.061(2) 0.064(2) 0.0008(16) 0.0214(17) -0.0124(18)
C3 0.0395(16) 0.0499(17) 0.0399(17) 0.0061(13) 0.0127(14) 0.0010(14)
C4 0.0448(18) 0.0434(17) 0.0512(19) -0.0052(13) 0.0161(15) -0.0092(14)
C5 0.0367(16) 0.0395(16) 0.0446(17) -0.0044(12) 0.0150(14) -0.0017(13)
C6 0.0417(17) 0.0380(16) 0.0481(18) -0.0023(12) 0.0164(14) -0.0013(13)
C7 0.0448(17) 0.0366(15) 0.0530(19) -0.0034(13) 0.0137(15) 0.0028(14)
C8 0.0369(16) 0.0439(16) 0.0450(18) -0.0030(12) 0.0103(14) 0.0060(14)
C9 0.0491(18) 0.0380(16) 0.063(2) -0.0102(14) 0.0229(16) -0.0099(15)
C10 0.0440(18) 0.0471(18) 0.056(2) -0.0073(14) 0.0173(16) -0.0031(16)
C11 0.0497(19) 0.0412(16) 0.0380(17) 0.0002(14) 0.0117(14) -0.0012(13)
C12 0.0350(16) 0.0485(17) 0.0439(18) 0.0029(13) 0.0076(13) 0.0062(14)
C13 0.0329(14) 0.0438(16) 0.0311(15) -0.0027(12) 0.0063(12) -0.0004(12)
C14 0.0311(14) 0.0457(16) 0.0323(15) 0.0034(12) 0.0018(12) 0.0060(12)
C15 0.0294(14) 0.0392(15) 0.0288(14) 0.0033(11) 0.0026(11) -0.0027(12)
C16 0.0347(15) 0.0413(15) 0.0302(15) -0.0010(12) 0.0054(12) -0.0036(12)
C17 0.0383(16) 0.0424(16) 0.0296(15) 0.0054(13) 0.0017(12) 0.0039(12)
C18 0.0302(14) 0.0486(17) 0.0309(15) 0.0055(12) 0.0010(12) -0.0008(13)
C19 0.0275(14) 0.0447(16) 0.0423(17) 0.0020(12) 0.0024(13) 0.0064(13)
C20 0.0322(15) 0.0522(18) 0.0440(18) 0.0007(13) 0.0018(13) 0.0071(15)
N1 0.0427(15) 0.0607(18) 0.069(2) -0.0023(13) 0.0232(15) 0.0033(15)
N2 0.0590(17) 0.0394(15) 0.071(2) -0.0066(12) 0.0303(16) -0.0094(14)
N3 0.0350(13) 0.0550(16) 0.0370(15) 0.0061(12) -0.0002(11) -0.0025(12)
N4 0.0571(17) 0.0395(14) 0.0356(14) 0.0016(12) 0.0045(12) 0.0036(11)
O1 0.0496(14) 0.0502(13) 0.0646(16) 0.0048(11) 0.0201(12) -0.0022(11)
O2 0.0475(13) 0.0690(16) 0.0656(17) 0.0010(12) 0.0125(12) -0.0206(13)
O3 0.0515(14) 0.0615(14) 0.0712(17) -0.0060(11) 0.0322(13) -0.0211(12)
O4 0.0710(17) 0.0559(15) 0.100(2) -0.0295(12) 0.0460(16) -0.0189(14)
O5 0.0614(15) 0.0644(15) 0.091(2) -0.0169(12) 0.0435(15) -0.0233(14)
O6 0.0466(12) 0.0433(12) 0.0700(16) -0.0127(9) 0.0306(12) -0.0147(11)
O7 0.089(2) 0.101(2) 0.139(3) -0.0308(18) 0.079(2) -0.030(2)
O8 0.102(3) 0.082(2) 0.231(5) -0.0489(19) 0.101(3) -0.049(3)
O9 0.141(3) 0.0386(14) 0.143(3) -0.0031(15) 0.094(3) -0.0108(16)
O10 0.116(2) 0.0620(16) 0.120(3) -0.0231(16) 0.084(2) -0.0273(16)
O11 0.0384(13) 0.0601(14) 0.0604(15) -0.0059(10) 0.0056(11) 0.0149(11)
O12 0.0579(14) 0.0512(14) 0.0796(18) 0.0063(11) 0.0249(14) 0.0197(12)
O13 0.0321(11) 0.0547(13) 0.0513(13) -0.0040(9) 0.0041(9) 0.0157(10)
O14 0.0390(13) 0.0869(18) 0.0759(18) -0.0118(12) -0.0185(13) 0.0336(15)
O15 0.0473(14) 0.0642(15) 0.0754(18) -0.0129(12) -0.0010(12) 0.0166(13)
O16 0.0299(10) 0.0479(11) 0.0377(11) -0.0010(8) 0.0006(8) 0.0080(9)
O17 0.0318(11) 0.0679(15) 0.0616(15) -0.0030(10) 0.0045(11) 0.0026(12)
O18 0.0487(14) 0.0928(19) 0.0454(14) 0.0050(13) -0.0107(11) 0.0178(13)
O19 0.0506(16) 0.0870(19) 0.101(2) -0.0264(13) -0.0121(15) 0.0424(17)
O20 0.0700(17) 0.0651(15) 0.0722(18) -0.0028(13) 0.0029(14) 0.0330(14)
O21 0.0716(17) 0.0585(14) 0.089(2) -0.0213(12) 0.0331(15) -0.0060(14)

loop_
_atom_type_symbol
_atom_type_description
_atom_type_scat_dispersion_real
_atom_type_scat_dispersion_imag
_atom_type_scat_source
C C 0.0033 0.0016 'International Tables Vol C Tables 4.2.6.8 and 6.1.1.4'
H H 0.0000 0.0000 'International Tables Vol C Tables 4.2.6.8 and 6.1.1.4'
O O 0.0106 0.0060 'International Tables Vol C Tables 4.2.6.8 and 6.1.1.4'
N N 0.0061 0.0033 'International Tables Vol C Tables 4.2.6.8 and 6.1.1.4'

loop_
_geom_angle_atom_site_label_1
_geom_angle_atom_site_label_2
_geom_angle_atom_site_label_3
_geom_angle_site_symmetry_1
_geom_angle_site_symmetry_3
_geom_angle
_geom_angle_publ_flag
O1 C1 O2 . . 125.4(3) ?
O1 C1 C2 . . 125.2(3) ?
O2 C1 C2 . . 109.4(3) ?
O3 C2 C1 . . 105.3(3) ?
O3 C2 H2A . . 110.7 ?
C1 C2 H2A . . 110.7 ?
O3 C2 H2B . . 110.7 ?
C1 C2 H2B . . 110.7 ?
H2A C2 H2B . . 108.8 ?
O3 C3 C4 . . 123.6(3) ?
O3 C3 C8 . . 117.5(3) ?
C4 C3 C8 . . 118.9(3) ?
C3 C4 C5 . . 121.6(3) ?
C3 C4 H4 . . 119.2 ?
C5 C4 H4 . . 119.2 ?
O6 C5 C4 . . 124.4(3) ?
O6 C5 C6 . . 117.8(2) ?
C4 C5 C6 . . 117.9(2) ?
C7 C6 C5 . . 121.2(3) ?
C7 C6 N2 . . 116.4(3) ?
C5 C6 N2 . . 122.4(2) ?
C8 C7 C6 . . 120.2(3) ?
C8 C7 H7 . . 119.9 ?
C6 C7 H7 . . 119.9 ?
C7 C8 C3 . . 120.2(3) ?
C7 C8 N1 . . 116.7(3) ?
C3 C8 N1 . . 123.1(3) ?
O6 C9 C10 . . 107.2(2) ?
O6 C9 H9A . . 110.3 ?
C10 C9 H9A . . 110.3 ?
O6 C9 H9B . . 110.3 ?
C10 C9 H9B . . 110.3 ?
H9A C9 H9B . . 108.5 ?
O5 C10 O4 . . 124.1(3) ?
O5 C10 C9 . . 125.0(3) ?
O4 C10 C9 . . 110.9(3) ?
O11 C11 O12 . . 124.4(3) ?
O11 C11 C12 . . 124.3(3) ?
O12 C11 C12 . . 111.2(3) ?
O13 C12 C11 . . 106.7(2) ?
O13 C12 H12A . . 110.4 ?
C11 C12 H12A . . 110.4 ?
O13 C12 H12B . . 110.4 ?
C11 C12 H12B . . 110.4 ?
H12A C12 H12B . . 108.6 ?
O13 C13 C14 . . 124.3(3) ?
O13 C13 C18 . . 118.0(2) ?
C14 C13 C18 . . 117.6(2) ?
C15 C14 C13 . . 122.6(3) ?
C15 C14 H14 . . 118.7 ?
C13 C14 H14 . . 118.7 ?
O16 C15 C14 . . 123.7(2) ?
O16 C15 C16 . . 117.8(2) ?
C14 C15 C16 . . 118.5(2) ?
C17 C16 C15 . . 119.4(2) ?
C17 C16 N4 . . 117.1(3) ?
C15 C16 N4 . . 123.4(2) ?
C16 C17 C18 . . 121.6(3) ?
C16 C17 H17 . . 119.2 ?
C18 C17 H17 . . 119.2 ?
C17 C18 C13 . . 120.3(3) ?
C17 C18 N3 . . 117.2(3) ?
C13 C18 N3 . . 122.5(3) ?
O16 C19 C20 . . 108.1(2) ?
O16 C19 H19A . . 110.1 ?
C20 C19 H19A . . 110.1 ?
O16 C19 H19B . . 110.1 ?
C20 C19 H19B . . 110.1 ?
H19A C19 H19B . . 108.4 ?
O15 C20 O14 . . 124.6(3) ?
O15 C20 C19 . . 126.9(3) ?
O14 C20 C19 . . 108.5(3) ?
O8 N1 O7 . . 121.1(3) ?
O8 N1 C8 . . 118.8(3) ?
O7 N1 C8 . . 120.1(3) ?
O9 N2 O10 . . 122.2(3) ?
O9 N2 C6 . . 118.3(3) ?
O10 N2 C6 . . 119.6(3) ?
O17 N3 O18 . . 122.0(3) ?
O17 N3 C18 . . 120.9(3) ?
O18 N3 C18 . . 117.1(3) ?
O20 N4 O19 . . 121.0(3) ?
O20 N4 C16 . . 118.3(3) ?
O19 N4 C16 . . 120.7(3) ?
C1 O2 H2 . . 109.5 ?
C3 O3 C2 . . 119.4(2) ?
C10 O4 H5 . . 109.5 ?
C5 O6 C9 . . 119.2(2) ?
C11 O12 H12 . . 109.5 ?
C13 O13 C12 . . 119.2(2) ?
C20 O14 H15 . . 109.5 ?
C15 O16 C19 . . 118.2(2) ?
H21 O21 H22 . . 109.5 ?

loop_
_geom_bond_atom_site_label_1
_geom_bond_atom_site_label_2
_geom_bond_site_symmetry_2
_geom_bond_distance
_geom_bond_publ_flag
C1 O1 . 1.199(4) ?
C1 O2 . 1.314(4) ?
C1 C2 . 1.517(4) ?
C2 O3 . 1.409(4) ?
C2 H2A . 0.9700 ?
C2 H2B . 0.9700 ?
C3 O3 . 1.355(3) ?
C3 C4 . 1.380(4) ?
C3 C8 . 1.408(4) ?
C4 C5 . 1.392(4) ?
C4 H4 . 0.9300 ?
C5 O6 . 1.337(3) ?
C5 C6 . 1.398(4) ?
C6 C7 . 1.379(4) ?
C6 N2 . 1.455(4) ?
C7 C8 . 1.369(4) ?
C7 H7 . 0.9300 ?
C8 N1 . 1.465(4) ?
C9 O6 . 1.425(3) ?
C9 C10 . 1.497(4) ?
C9 H9A . 0.9700 ?
C9 H9B . 0.9700 ?
C10 O5 . 1.190(4) ?
C10 O4 . 1.310(4) ?
C11 O11 . 1.217(4) ?
C11 O12 . 1.311(4) ?
C11 C12 . 1.512(4) ?
C12 O13 . 1.433(3) ?
C12 H12A . 0.9700 ?
C12 H12B . 0.9700 ?
C13 O13 . 1.343(3) ?
C13 C14 . 1.389(4) ?
C13 C18 . 1.410(4) ?
C14 C15 . 1.387(4) ?
C14 H14 . 0.9300 ?
C15 O16 . 1.338(3) ?
C15 C16 . 1.412(4) ?
C16 C17 . 1.376(4) ?
C16 N4 . 1.441(4) ?
C17 C18 . 1.377(4) ?
C17 H17 . 0.9300 ?
C18 N3 . 1.450(4) ?
C19 O16 . 1.414(3) ?
C19 C20 . 1.496(4) ?
C19 H19A . 0.9700 ?
C19 H19B . 0.9700 ?
C20 O15 . 1.192(4) ?
C20 O14 . 1.324(4) ?
N1 O8 . 1.192(4) ?
N1 O7 . 1.194(4) ?
N2 O9 . 1.205(3) ?
N2 O10 . 1.213(4) ?
N3 O17 . 1.214(3) ?
N3 O18 . 1.236(3) ?
N4 O20 . 1.216(3) ?
N4 O19 . 1.218(4) ?
O2 H2 . 0.8200 ?
O4 H5 . 0.8200 ?
O12 H12 . 0.8200 ?
O14 H15 . 0.8200 ?
O21 H21 . 0.8500 ?
O21 H22 . 0.8501 ?

loop_
_geom_hbond_atom_site_label_D
_geom_hbond_atom_site_label_H
_geom_hbond_atom_site_label_A
_geom_hbond_site_symmetry_A
_geom_hbond_distance_DH
_geom_hbond_distance_HA
_geom_hbond_distance_DA
_geom_hbond_angle_DHA
O2 H2 O11 2_745 0.82 1.89 2.698(3) 168.2
O4 H5 O21 3_556 0.82 1.74 2.562(3) 173.7
O12 H12 O1 2_755 0.82 1.92 2.730(3) 167.9
O14 H15 O18 4_465 0.82 2.20 2.921(3) 147.0
O14 H15 O17 4_465 0.82 2.37 3.055(3) 141.2
O21 H21 O15 . 0.85 2.19 2.947(4) 148.4
O21 H21 O10 . 0.85 2.66 3.084(4) 112.5
O21 H22 O5 . 0.85 1.97 2.798(4) 165.2

loop_
_geom_torsion_atom_site_label_1
_geom_torsion_atom_site_label_2
_geom_torsion_atom_site_label_3
_geom_torsion_atom_site_label_4
_geom_torsion_site_symmetry_1
_geom_torsion_site_symmetry_2
_geom_torsion_site_symmetry_3
_geom_torsion_site_symmetry_4
_geom_torsion
_geom_torsion_publ_flag
O1 C1 C2 O3 . . . . 2.2(5) ?
O2 C1 C2 O3 . . . . -179.9(3) ?
O3 C3 C4 C5 . . . . -179.4(3) ?
C8 C3 C4 C5 . . . . 0.7(5) ?
C3 C4 C5 O6 . . . . -178.2(3) ?
C3 C4 C5 C6 . . . . 1.9(5) ?
O6 C5 C6 C7 . . . . 177.5(3) ?
C4 C5 C6 C7 . . . . -2.6(5) ?
O6 C5 C6 N2 . . . . -3.5(5) ?
C4 C5 C6 N2 . . . . 176.4(3) ?
C5 C6 C7 C8 . . . . 0.7(5) ?
N2 C6 C7 C8 . . . . -178.4(3) ?
C6 C7 C8 C3 . . . . 2.0(5) ?
C6 C7 C8 N1 . . . . -178.3(3) ?
O3 C3 C8 C7 . . . . 177.5(3) ?
C4 C3 C8 C7 . . . . -2.7(5) ?
O3 C3 C8 N1 . . . . -2.2(5) ?
C4 C3 C8 N1 . . . . 177.6(3) ?
O6 C9 C10 O5 . . . . 0.0(5) ?
O6 C9 C10 O4 . . . . 179.4(3) ?
O11 C11 C12 O13 . . . . 12.5(4) ?
O12 C11 C12 O13 . . . . -169.4(3) ?
O13 C13 C14 C15 . . . . 179.7(3) ?
C18 C13 C14 C15 . . . . -0.4(4) ?
C13 C14 C15 O16 . . . . -178.2(2) ?
C13 C14 C15 C16 . . . . 1.5(4) ?
O16 C15 C16 C17 . . . . 178.0(2) ?
C14 C15 C16 C17 . . . . -1.7(4) ?
O16 C15 C16 N4 . . . . -4.5(4) ?
C14 C15 C16 N4 . . . . 175.7(2) ?
C15 C16 C17 C18 . . . . 0.8(4) ?
N4 C16 C17 C18 . . . . -176.9(2) ?
C16 C17 C18 C13 . . . . 0.4(4) ?
C16 C17 C18 N3 . . . . 178.6(2) ?
O13 C13 C18 C17 . . . . 179.3(2) ?
C14 C13 C18 C17 . . . . -0.6(4) ?
O13 C13 C18 N3 . . . . 1.2(4) ?
C14 C13 C18 N3 . . . . -178.7(2) ?
O16 C19 C20 O15 . . . . -0.2(5) ?
O16 C19 C20 O14 . . . . 178.2(3) ?
C7 C8 N1 O8 . . . . -2.7(5) ?
C3 C8 N1 O8 . . . . 177.0(4) ?
C7 C8 N1 O7 . . . . 177.4(4) ?
C3 C8 N1 O7 . . . . -2.9(5) ?
C7 C6 N2 O9 . . . . 25.6(5) ?
C5 C6 N2 O9 . . . . -153.5(4) ?
C7 C6 N2 O10 . . . . -153.2(3) ?
C5 C6 N2 O10 . . . . 27.7(5) ?
C17 C18 N3 O17 . . . . 165.4(3) ?
C13 C18 N3 O17 . . . . -16.5(4) ?
C17 C18 N3 O18 . . . . -16.1(4) ?
C13 C18 N3 O18 . . . . 162.1(3) ?
C17 C16 N4 O20 . . . . -7.4(4) ?
C15 C16 N4 O20 . . . . 175.1(3) ?
C17 C16 N4 O19 . . . . 171.4(3) ?
C15 C16 N4 O19 . . . . -6.1(4) ?
C4 C3 O3 C2 . . . . 6.2(5) ?
C8 C3 O3 C2 . . . . -174.0(3) ?
C1 C2 O3 C3 . . . . 175.8(3) ?
C4 C5 O6 C9 . . . . -2.1(5) ?
C6 C5 O6 C9 . . . . 177.8(3) ?
C10 C9 O6 C5 . . . . 179.9(3) ?
C14 C13 O13 C12 . . . . 8.7(4) ?
C18 C13 O13 C12 . . . . -171.2(3) ?
C11 C12 O13 C13 . . . . -173.3(2) ?
C14 C15 O16 C19 . . . . -1.6(4) ?
C16 C15 O16 C19 . . . . 178.7(2) ?
C20 C19 O16 C15 . . . . 178.0(2) ?
